data_7150603
loop_
_publ_author_name
'Rahanyan, Nelli'
'Linden, Anthony'
'Baldridge, Kim K.'
'Siegel, Jay S.'

_publ_section_title
;
 Diels--Alder reactions of 3,6-disubstituted 1,2,4,5-tetrazines.
 Synthesis and X-ray crystal structures of diazafluoranthene
 derivatives
;
_journal_issue 10
_journal_name_full 'Organic &amp; Biomolecular Chemistry'
_journal_page_first 2082
_journal_page_last 2092
_journal_paper_doi 10.1039/b820551e
_journal_volume 7
_journal_year 2009
_chemical_formula_moiety 'C24 H20 N6'
_chemical_formula_sum 'C24 H20 N6'
_chemical_formula_weight 392.46
_chemical_name_systematic
;
?
;
_space_group_IT_number 14
_symmetry_cell_setting monoclinic
_symmetry_Int_Tables_number 14
_symmetry_space_group_name_Hall '-P 2yn'
_symmetry_space_group_name_H-M 'P 1 21/n 1'
_atom_sites_solution_hydrogens geom
_atom_sites_solution_primary direct
_atom_sites_solution_secondary difmap
_audit_creation_date 06-09-25
_audit_creation_method SHELXL-97
_cell_angle_alpha 90.00
_cell_angle_beta 94.4706(11)
_cell_angle_gamma 90.00
_cell_formula_units_Z 4
_cell_length_a 11.4681(2)
_cell_length_b 8.0005(1)
_cell_length_c 20.8185(4)
_cell_measurement_reflns_used 5938
_cell_measurement_temperature 160(1)
_cell_measurement_theta_max 30.0
_cell_measurement_theta_min 2.0
_cell_volume 1904.30(5)
_computing_cell_refinement 'DENZO-SMN (Otwinowski & Minor, 1997)'
_computing_data_collection 'COLLECT (Nonius, 2000)'
_computing_data_reduction 'DENZO-SMN and SCALEPACK (Otwinowski & Minor, 1997)'
_computing_molecular_graphics 'ORTEPII (Johnson, 1976)'
_computing_publication_material 'SHELXL97 and PLATON (Spek, 2006)'
_computing_structure_refinement 'SHELXL97 (Sheldrick, 1997)'
_computing_structure_solution 'SIR92 (Altomare et al., 1994)'
_diffrn_ambient_temperature 160(1)
_diffrn_detector '65 mm CCD camera on \k goniostat'
_diffrn_detector_area_resol_mean 9
_diffrn_measured_fraction_theta_full 0.999
_diffrn_measured_fraction_theta_max 0.999
_diffrn_measurement_device_type 'Nonius KappaCCD area-detector diffractometer'
_diffrn_measurement_method '\f and \w scans with \k offsets'
_diffrn_radiation_monochromator 'horizontally mounted graphite crystal'
_diffrn_radiation_source 'Nonius FR590 sealed tube generator'
_diffrn_radiation_type 'Mo K\a'
_diffrn_radiation_wavelength 0.71073
_diffrn_reflns_av_R_equivalents 0.0800
_diffrn_reflns_av_sigmaI/netI 0.0550
_diffrn_reflns_limit_h_max 16
_diffrn_reflns_limit_h_min 0
_diffrn_reflns_limit_k_max 11
_diffrn_reflns_limit_k_min 0
_diffrn_reflns_limit_l_max 29
_diffrn_reflns_limit_l_min -29
_diffrn_reflns_number 52686
_diffrn_reflns_theta_full 30.03
_diffrn_reflns_theta_max 30.03
_diffrn_reflns_theta_min 2.73
_diffrn_standards_decay_% 0
_diffrn_standards_number 0
_exptl_absorpt_coefficient_mu 0.0853
_exptl_absorpt_correction_type none
_exptl_crystal_colour 'pale yellow'
_exptl_crystal_density_diffrn 1.369
_exptl_crystal_density_method 'not measured'
_exptl_crystal_description prism
_exptl_crystal_F_000 824
_exptl_crystal_size_max 0.35
_exptl_crystal_size_mid 0.28
_exptl_crystal_size_min 0.20
_refine_diff_density_max 0.333
_refine_diff_density_min -0.248
_refine_diff_density_rms 0.068
_refine_ls_extinction_coef 0.052(3)
_refine_ls_extinction_expression Fc^*^=kFc[1+0.001xFc^2^\l^3^/sin(2\q)]^-1/4^
_refine_ls_extinction_method SHELXL
_refine_ls_goodness_of_fit_ref 1.040
_refine_ls_hydrogen_treatment constr
_refine_ls_matrix_type full
_refine_ls_number_parameters 276
_refine_ls_number_reflns 5570
_refine_ls_number_restraints 0
_refine_ls_restrained_S_all 1.040
_refine_ls_R_factor_all 0.0794
_refine_ls_R_factor_gt 0.0509
_refine_ls_shift/su_max 0.001
_refine_ls_shift/su_mean 0.000
_refine_ls_structure_factor_coef Fsqd
_refine_ls_weighting_details 'w=1/[\s^2^(Fo^2^)+(0.0632P)^2^+0.3349P] where P=(Fo^2^+2Fc^2^)/3'
_refine_ls_weighting_scheme calc
_refine_ls_wR_factor_gt 0.1166
_refine_ls_wR_factor_ref 0.1330
_reflns_number_gt 4012
_reflns_number_total 5570
_reflns_threshold_expression 'I > 2\s(I)'
_cod_data_source_file b820551e.txt
_cod_data_source_block SG0635
_cod_database_code 7150603

loop_
_symmetry_equiv_pos_as_xyz
'x, y, z'
'-x+1/2, y+1/2, -z+1/2'
'-x, -y, -z'
'x-1/2, -y-1/2, z-1/2'

loop_
_atom_site_label
_atom_site_type_symbol
_atom_site_fract_x
_atom_site_fract_y
_atom_site_fract_z
_atom_site_U_iso_or_equiv
_atom_site_adp_type
_atom_site_occupancy
_atom_site_symmetry_multiplicity
_atom_site_calc_flag
_atom_site_refinement_flags
_atom_site_disorder_assembly
_atom_site_disorder_group
N1 N 0.42850(10) 0.17746(13) 0.18860(5) 0.0247(3) Uani 1 1 d . . .
N2 N 0.53320(9) 0.10323(13) 0.19080(5) 0.0244(3) Uani 1 1 d . . .
N17 N 0.69670(9) -0.00102(13) 0.15042(5) 0.0221(2) Uani 1 1 d . . .
N18 N 0.78257(9) 0.01835(15) 0.10892(5) 0.0280(3) Uani 1 1 d . . .
N24 N 0.27400(9) 0.32105(13) 0.13936(5) 0.0236(2) Uani 1 1 d . . .
N25 N 0.18439(9) 0.29297(14) 0.09295(5) 0.0268(3) Uani 1 1 d . . .
C3 C 0.59048(10) 0.08611(15) 0.13804(6) 0.0201(3) Uani 1 1 d . . .
C4 C 0.54860(10) 0.15190(14) 0.07781(6) 0.0186(3) Uani 1 1 d . . .
C5 C 0.58976(10) 0.16171(15) 0.01205(6) 0.0189(3) Uani 1 1 d . . .
C6 C 0.68360(11) 0.10297(16) -0.01931(6) 0.0236(3) Uani 1 1 d . . .
H6 H 0.7424 0.0369 0.0031 0.028 Uiso 1 1 calc R . .
C7 C 0.69080(11) 0.14254(17) -0.08506(6) 0.0270(3) Uani 1 1 d . . .
H7 H 0.7550 0.1006 -0.1064 0.032 Uiso 1 1 calc R . .
C8 C 0.60890(12) 0.23904(17) -0.11945(6) 0.0258(3) Uani 1 1 d . . .
H8 H 0.6178 0.2642 -0.1634 0.031 Uiso 1 1 calc R . .
C9 C 0.51105(11) 0.30097(15) -0.08928(6) 0.0219(3) Uani 1 1 d . . .
C10 C 0.42026(11) 0.40370(16) -0.11708(6) 0.0249(3) Uani 1 1 d . . .
H10 H 0.4207 0.4370 -0.1609 0.030 Uiso 1 1 calc R . .
C11 C 0.33147(11) 0.45555(16) -0.08124(6) 0.0260(3) Uani 1 1 d . . .
H11 H 0.2718 0.5252 -0.1009 0.031 Uiso 1 1 calc R . .
C12 C 0.32562(11) 0.40891(15) -0.01606(6) 0.0233(3) Uani 1 1 d . . .
H12 H 0.2630 0.4459 0.0076 0.028 Uiso 1 1 calc R . .
C13 C 0.41263(10) 0.30869(14) 0.01235(6) 0.0190(3) Uani 1 1 d . . .
C14 C 0.44069(10) 0.23839(14) 0.07685(6) 0.0191(3) Uani 1 1 d . . .
C15 C 0.38378(11) 0.24390(15) 0.13381(6) 0.0210(3) Uani 1 1 d . . .
C16 C 0.50464(10) 0.25785(14) -0.02425(6) 0.0190(3) Uani 1 1 d . . .
C19 C 0.87043(12) -0.07532(18) 0.13308(7) 0.0302(3) Uani 1 1 d . . .
C20 C 0.84312(12) -0.15391(17) 0.19031(7) 0.0300(3) Uani 1 1 d . . .
H20 H 0.8922 -0.2266 0.2164 0.036 Uiso 1 1 calc R . .
C21 C 0.73198(12) -0.10532(16) 0.20118(6) 0.0255(3) Uani 1 1 d . . .
C22 C 0.98055(14) -0.0873(2) 0.09903(9) 0.0469(4) Uani 1 1 d . . .
H221 H 0.9617 -0.0770 0.0525 0.070 Uiso 1 1 calc R . .
H222 H 1.0180 -0.1956 0.1085 0.070 Uiso 1 1 calc R . .
H223 H 1.0340 0.0028 0.1138 0.070 Uiso 1 1 calc R . .
C23 C 0.66158(14) -0.15537(19) 0.25519(7) 0.0358(4) Uani 1 1 d . . .
H231 H 0.6993 -0.2501 0.2783 0.054 Uiso 1 1 calc R . .
H232 H 0.5829 -0.1879 0.2380 0.054 Uiso 1 1 calc R . .
H233 H 0.6562 -0.0611 0.2849 0.054 Uiso 1 1 calc R . .
C26 C 0.09362(11) 0.37234(18) 0.11468(7) 0.0290(3) Uani 1 1 d . . .
C27 C 0.12377(12) 0.44960(18) 0.17437(7) 0.0312(3) Uani 1 1 d . . .
H27 H 0.0737 0.5137 0.1991 0.037 Uiso 1 1 calc R . .
C28 C 0.23880(12) 0.41444(16) 0.18987(6) 0.0260(3) Uani 1 1 d . . .
C29 C -0.02251(13) 0.3706(2) 0.07619(8) 0.0404(4) Uani 1 1 d . . .
H291 H -0.0132 0.3232 0.0335 0.061 Uiso 1 1 calc R . .
H292 H -0.0524 0.4850 0.0715 0.061 Uiso 1 1 calc R . .
H293 H -0.0778 0.3023 0.0984 0.061 Uiso 1 1 calc R . .
C30 C 0.31643(13) 0.46123(18) 0.24781(7) 0.0329(3) Uani 1 1 d . . .
H301 H 0.3237 0.3663 0.2776 0.049 Uiso 1 1 calc R . .
H302 H 0.2827 0.5568 0.2693 0.049 Uiso 1 1 calc R . .
H303 H 0.3939 0.4914 0.2347 0.049 Uiso 1 1 calc R . .

loop_
_atom_site_aniso_label
_atom_site_aniso_U_11
_atom_site_aniso_U_22
_atom_site_aniso_U_33
_atom_site_aniso_U_23
_atom_site_aniso_U_13
_atom_site_aniso_U_12
N1 0.0260(6) 0.0273(6) 0.0213(5) 0.0004(4) 0.0040(4) 0.0039(4)
N2 0.0262(6) 0.0264(6) 0.0207(5) 0.0005(4) 0.0025(4) 0.0035(4)
N17 0.0195(5) 0.0247(5) 0.0216(5) 0.0013(4) -0.0004(4) 0.0013(4)
N18 0.0200(6) 0.0363(6) 0.0277(6) 0.0043(5) 0.0029(5) 0.0034(5)
N24 0.0214(6) 0.0284(6) 0.0216(5) -0.0002(4) 0.0048(4) 0.0040(4)
N25 0.0205(6) 0.0338(6) 0.0264(6) -0.0001(5) 0.0030(4) 0.0020(5)
C3 0.0197(6) 0.0191(6) 0.0213(6) -0.0016(5) 0.0001(5) -0.0015(5)
C4 0.0179(6) 0.0176(6) 0.0204(6) -0.0019(4) 0.0016(5) -0.0026(4)
C5 0.0183(6) 0.0189(6) 0.0196(6) -0.0003(4) 0.0013(5) -0.0026(4)
C6 0.0203(6) 0.0269(7) 0.0239(6) -0.0008(5) 0.0034(5) 0.0007(5)
C7 0.0224(7) 0.0335(7) 0.0259(7) -0.0017(5) 0.0078(5) 0.0000(5)
C8 0.0278(7) 0.0311(7) 0.0192(6) 0.0011(5) 0.0063(5) -0.0047(5)
C9 0.0232(6) 0.0219(6) 0.0205(6) 0.0001(5) 0.0013(5) -0.0047(5)
C10 0.0266(7) 0.0271(7) 0.0205(6) 0.0025(5) -0.0013(5) -0.0038(5)
C11 0.0240(7) 0.0268(7) 0.0263(7) 0.0035(5) -0.0038(5) 0.0008(5)
C12 0.0206(6) 0.0242(6) 0.0247(6) -0.0005(5) 0.0005(5) 0.0011(5)
C13 0.0189(6) 0.0184(6) 0.0198(6) -0.0010(4) 0.0024(5) -0.0016(5)
C14 0.0191(6) 0.0191(6) 0.0191(6) -0.0005(4) 0.0011(5) -0.0014(5)
C15 0.0208(6) 0.0216(6) 0.0209(6) -0.0013(5) 0.0025(5) 0.0001(5)
C16 0.0198(6) 0.0177(6) 0.0194(6) -0.0010(4) 0.0008(5) -0.0032(5)
C19 0.0222(7) 0.0347(8) 0.0333(8) 0.0008(6) -0.0005(6) 0.0045(6)
C20 0.0275(7) 0.0311(7) 0.0301(7) 0.0029(6) -0.0056(6) 0.0061(6)
C21 0.0278(7) 0.0247(6) 0.0232(6) 0.0011(5) -0.0038(5) 0.0017(5)
C22 0.0264(8) 0.0633(11) 0.0514(10) 0.0106(8) 0.0062(7) 0.0148(7)
C23 0.0420(9) 0.0366(8) 0.0288(7) 0.0109(6) 0.0033(6) 0.0110(7)
C26 0.0223(7) 0.0326(7) 0.0331(7) 0.0046(6) 0.0076(6) 0.0026(5)
C27 0.0285(7) 0.0338(7) 0.0329(8) 0.0013(6) 0.0132(6) 0.0067(6)
C28 0.0301(7) 0.0255(7) 0.0239(7) 0.0010(5) 0.0113(5) 0.0032(5)
C29 0.0242(8) 0.0510(10) 0.0460(9) 0.0040(7) 0.0040(7) 0.0061(7)
C30 0.0390(8) 0.0340(8) 0.0263(7) -0.0043(6) 0.0064(6) 0.0059(6)

loop_
_atom_type_symbol
_atom_type_description
_atom_type_number_in_cell
_atom_type_scat_dispersion_real
_atom_type_scat_dispersion_imag
_atom_type_scat_source
C C 96 0.0033 0.0016
; International Tables for Crystallography (1992).
Vol. C, Tables 4.2.6.8 and 6.1.1.4
;
H H 80 0.0000 0.0000
; International Tables for Crystallography (1992).
Vol. C, Tables 4.2.6.8 and 6.1.1.4
;
N N 24 0.0061 0.0033
; International Tables for Crystallography (1992).
Vol. C, Tables 4.2.6.8 and 6.1.1.4
;

loop_
_geom_angle_atom_site_label_1
_geom_angle_atom_site_label_2
_geom_angle_atom_site_label_3
_geom_angle
_geom_angle_site_symmetry_1
_geom_angle_site_symmetry_3
_geom_angle_publ_flag
C15 N1 N2 119.60(10) . . ?
C3 N2 N1 121.16(10) . . ?
N18 N17 C21 111.65(10) . . ?
N18 N17 C3 118.86(10) . . ?
C21 N17 C3 129.46(11) . . ?
C19 N18 N17 105.07(11) . . ?
N25 N24 C28 112.25(10) . . ?
N25 N24 C15 119.54(10) . . ?
C28 N24 C15 127.97(11) . . ?
C26 N25 N24 104.21(11) . . ?
N2 C3 C4 122.70(11) . . ?
N2 C3 N17 112.05(11) . . ?
C4 C3 N17 125.24(11) . . ?
C3 C4 C14 115.58(11) . . ?
C3 C4 C5 136.83(11) . . ?
C14 C4 C5 107.54(10) . . ?
C6 C5 C16 117.53(11) . . ?
C6 C5 C4 137.06(12) . . ?
C16 C5 C4 105.41(10) . . ?
C5 C6 C7 119.15(12) . . ?
C5 C6 H6 120.4 . . ?
C7 C6 H6 120.4 . . ?
C8 C7 C6 122.79(12) . . ?
C8 C7 H7 118.6 . . ?
C6 C7 H7 118.6 . . ?
C7 C8 C9 119.89(12) . . ?
C7 C8 H8 120.1 . . ?
C9 C8 H8 120.1 . . ?
C16 C9 C10 116.42(11) . . ?
C16 C9 C8 116.36(11) . . ?
C10 C9 C8 127.21(12) . . ?
C11 C10 C9 120.45(12) . . ?
C11 C10 H10 119.8 . . ?
C9 C10 H10 119.8 . . ?
C10 C11 C12 122.32(12) . . ?
C10 C11 H11 118.8 . . ?
C12 C11 H11 118.8 . . ?
C13 C12 C11 118.61(12) . . ?
C13 C12 H12 120.7 . . ?
C11 C12 H12 120.7 . . ?
C12 C13 C16 118.95(11) . . ?
C12 C13 C14 135.70(11) . . ?
C16 C13 C14 105.31(10) . . ?
C15 C14 C4 117.93(11) . . ?
C15 C14 C13 132.85(11) . . ?
C4 C14 C13 109.20(10) . . ?
N1 C15 C14 122.86(11) . . ?
N1 C15 N24 113.07(11) . . ?
C14 C15 N24 124.07(11) . . ?
C9 C16 C13 123.24(11) . . ?
C9 C16 C5 124.25(11) . . ?
C13 C16 C5 112.51(11) . . ?
N18 C19 C20 111.27(12) . . ?
N18 C19 C22 120.08(13) . . ?
C20 C19 C22 128.65(13) . . ?
C21 C20 C19 106.58(12) . . ?
C21 C20 H20 126.7 . . ?
C19 C20 H20 126.7 . . ?
C20 C21 N17 105.43(11) . . ?
C20 C21 C23 127.98(12) . . ?
N17 C21 C23 126.58(12) . . ?
C19 C22 H221 109.5 . . ?
C19 C22 H222 109.5 . . ?
H221 C22 H222 109.5 . . ?
C19 C22 H223 109.5 . . ?
H221 C22 H223 109.5 . . ?
H222 C22 H223 109.5 . . ?
C21 C23 H231 109.5 . . ?
C21 C23 H232 109.5 . . ?
H231 C23 H232 109.5 . . ?
C21 C23 H233 109.5 . . ?
H231 C23 H233 109.5 . . ?
H232 C23 H233 109.5 . . ?
N25 C26 C27 111.45(12) . . ?
N25 C26 C29 120.01(13) . . ?
C27 C26 C29 128.53(13) . . ?
C28 C27 C26 106.57(12) . . ?
C28 C27 H27 126.7 . . ?
C26 C27 H27 126.7 . . ?
C27 C28 N24 105.51(12) . . ?
C27 C28 C30 130.24(12) . . ?
N24 C28 C30 124.25(12) . . ?
C26 C29 H291 109.5 . . ?
C26 C29 H292 109.5 . . ?
H291 C29 H292 109.5 . . ?
C26 C29 H293 109.5 . . ?
H291 C29 H293 109.5 . . ?
H292 C29 H293 109.5 . . ?
C28 C30 H301 109.5 . . ?
C28 C30 H302 109.5 . . ?
H301 C30 H302 109.5 . . ?
C28 C30 H303 109.5 . . ?
H301 C30 H303 109.5 . . ?
H302 C30 H303 109.5 . . ?

loop_
_geom_bond_atom_site_label_1
_geom_bond_atom_site_label_2
_geom_bond_distance
_geom_bond_site_symmetry_2
_geom_bond_publ_flag
N1 C15 1.3250(16) . ?
N1 N2 1.3371(15) . ?
N2 C3 1.3301(16) . ?
N17 N18 1.3686(14) . ?
N17 C21 1.3822(16) . ?
N17 C3 1.4096(16) . ?
N18 C19 1.3231(17) . ?
N24 N25 1.3730(15) . ?
N24 C28 1.3759(16) . ?
N24 C15 1.4150(16) . ?
N25 C26 1.3284(17) . ?
C3 C4 1.4094(17) . ?
C4 C14 1.4166(17) . ?
C4 C5 1.4845(16) . ?
C5 C6 1.3838(17) . ?
C5 C16 1.4146(17) . ?
C6 C7 1.4136(18) . ?
C6 H6 0.9500 . ?
C7 C8 1.3733(19) . ?
C7 H7 0.9500 . ?
C8 C9 1.4175(18) . ?
C8 H8 0.9500 . ?
C9 C16 1.4045(17) . ?
C9 C10 1.4145(18) . ?
C10 C11 1.3726(19) . ?
C10 H10 0.9500 . ?
C11 C12 1.4140(18) . ?
C11 H11 0.9500 . ?
C12 C13 1.3771(18) . ?
C12 H12 0.9500 . ?
C13 C16 1.4088(17) . ?
C13 C14 1.4682(16) . ?
C14 C15 1.3981(17) . ?
C19 C20 1.404(2) . ?
C19 C22 1.499(2) . ?
C20 C21 1.3682(19) . ?
C20 H20 0.9500 . ?
C21 C23 1.4891(19) . ?
C22 H221 0.9800 . ?
C22 H222 0.9800 . ?
C22 H223 0.9800 . ?
C23 H231 0.9800 . ?
C23 H232 0.9800 . ?
C23 H233 0.9800 . ?
C26 C27 1.407(2) . ?
C26 C29 1.500(2) . ?
C27 C28 1.3628(19) . ?
C27 H27 0.9500 . ?
C28 C30 1.4901(19) . ?
C29 H291 0.9800 . ?
C29 H292 0.9800 . ?
C29 H293 0.9800 . ?
C30 H301 0.9800 . ?
C30 H302 0.9800 . ?
C30 H303 0.9800 . ?

loop_
_geom_torsion_atom_site_label_1
_geom_torsion_atom_site_label_2
_geom_torsion_atom_site_label_3
_geom_torsion_atom_site_label_4
_geom_torsion
_geom_torsion_site_symmetry_1
_geom_torsion_site_symmetry_2
_geom_torsion_site_symmetry_3
_geom_torsion_site_symmetry_4
_geom_torsion_publ_flag
C15 N1 N2 C3 -3.97(18) . . . . ?
C21 N17 N18 C19 0.91(14) . . . . ?
C3 N17 N18 C19 179.26(11) . . . . ?
C28 N24 N25 C26 1.02(14) . . . . ?
C15 N24 N25 C26 175.78(11) . . . . ?
N1 N2 C3 C4 3.50(18) . . . . ?
N1 N2 C3 N17 -177.70(10) . . . . ?
N18 N17 C3 N2 -158.35(11) . . . . ?
C21 N17 C3 N2 19.66(18) . . . . ?
N18 N17 C3 C4 20.41(17) . . . . ?
C21 N17 C3 C4 -161.58(12) . . . . ?
N2 C3 C4 C14 0.05(17) . . . . ?
N17 C3 C4 C14 -178.59(11) . . . . ?
N2 C3 C4 C5 177.26(13) . . . . ?
N17 C3 C4 C5 -1.4(2) . . . . ?
C3 C4 C5 C6 4.4(3) . . . . ?
C14 C4 C5 C6 -178.19(14) . . . . ?
C3 C4 C5 C16 -175.97(13) . . . . ?
C14 C4 C5 C16 1.39(12) . . . . ?
C16 C5 C6 C7 0.67(18) . . . . ?
C4 C5 C6 C7 -179.78(13) . . . . ?
C5 C6 C7 C8 0.7(2) . . . . ?
C6 C7 C8 C9 -1.1(2) . . . . ?
C7 C8 C9 C16 0.01(18) . . . . ?
C7 C8 C9 C10 178.83(13) . . . . ?
C16 C9 C10 C11 -0.39(18) . . . . ?
C8 C9 C10 C11 -179.20(12) . . . . ?
C9 C10 C11 C12 -0.5(2) . . . . ?
C10 C11 C12 C13 0.37(19) . . . . ?
C11 C12 C13 C16 0.64(18) . . . . ?
C11 C12 C13 C14 177.80(13) . . . . ?
C3 C4 C14 C15 -2.91(16) . . . . ?
C5 C4 C14 C15 179.09(10) . . . . ?
C3 C4 C14 C13 176.26(10) . . . . ?
C5 C4 C14 C13 -1.74(13) . . . . ?
C12 C13 C14 C15 3.0(2) . . . . ?
C16 C13 C14 C15 -179.60(13) . . . . ?
C12 C13 C14 C4 -176.02(13) . . . . ?
C16 C13 C14 C4 1.40(13) . . . . ?
N2 N1 C15 C14 0.91(18) . . . . ?
N2 N1 C15 N24 -178.66(10) . . . . ?
C4 C14 C15 N1 2.56(18) . . . . ?
C13 C14 C15 N1 -176.38(12) . . . . ?
C4 C14 C15 N24 -177.93(11) . . . . ?
C13 C14 C15 N24 3.1(2) . . . . ?
N25 N24 C15 N1 -134.92(12) . . . . ?
C28 N24 C15 N1 38.93(17) . . . . ?
N25 N24 C15 C14 45.53(17) . . . . ?
C28 N24 C15 C14 -140.63(13) . . . . ?
C10 C9 C16 C13 1.45(18) . . . . ?
C8 C9 C16 C13 -179.60(11) . . . . ?
C10 C9 C16 C5 -177.48(11) . . . . ?
C8 C9 C16 C5 1.47(18) . . . . ?
C12 C13 C16 C9 -1.60(18) . . . . ?
C14 C13 C16 C9 -179.54(11) . . . . ?
C12 C13 C16 C5 177.44(11) . . . . ?
C14 C13 C16 C5 -0.50(13) . . . . ?
C6 C5 C16 C9 -1.82(18) . . . . ?
C4 C5 C16 C9 178.50(11) . . . . ?
C6 C5 C16 C13 179.15(11) . . . . ?
C4 C5 C16 C13 -0.53(13) . . . . ?
N17 N18 C19 C20 -0.70(15) . . . . ?
N17 N18 C19 C22 178.86(13) . . . . ?
N18 C19 C20 C21 0.26(16) . . . . ?
C22 C19 C20 C21 -179.25(15) . . . . ?
C19 C20 C21 N17 0.30(15) . . . . ?
C19 C20 C21 C23 179.19(14) . . . . ?
N18 N17 C21 C20 -0.76(14) . . . . ?
C3 N17 C21 C20 -178.88(12) . . . . ?
N18 N17 C21 C23 -179.67(13) . . . . ?
C3 N17 C21 C23 2.2(2) . . . . ?
N24 N25 C26 C27 -0.39(15) . . . . ?
N24 N25 C26 C29 179.80(12) . . . . ?
N25 C26 C27 C28 -0.35(16) . . . . ?
C29 C26 C27 C28 179.44(14) . . . . ?
C26 C27 C28 N24 0.93(15) . . . . ?
C26 C27 C28 C30 -178.90(14) . . . . ?
N25 N24 C28 C27 -1.24(14) . . . . ?
C15 N24 C28 C27 -175.46(12) . . . . ?
N25 N24 C28 C30 178.60(12) . . . . ?
C15 N24 C28 C30 4.4(2) . . . . ?

loop_
_cod_related_entry_id
_cod_related_entry_database
_cod_related_entry_code
1 ChemSpider 25942876
